data_1569557
loop_
_publ_author_name
'Jati, Ayan'
'Dam, Suranjana'
'Kumar, Shekhar'
'Kumar, Kundan'
'Maji, Biplab'

_publ_section_title
;
 A &#x3c0;-conjugated covalent organic framework enables interlocked
 nickel/photoredox catalysis for light-harvesting cross-coupling
 reactions.
;
_journal_issue 32
_journal_name_full 'Chemical science'
_journal_page_first 8624
_journal_page_last 8634
_journal_paper_doi 10.1039/d3sc02440g
_journal_volume 14
_journal_year 2023
_chemical_absolute_configuration ad
_chemical_formula_moiety 'C19 H30 O S'
_chemical_formula_sum 'C19 H30 O S'
_chemical_formula_weight 306.49
_space_group_crystal_system monoclinic
_space_group_IT_number 9
_space_group_name_Hall 'C -2yc'
_space_group_name_H-M_alt 'C 1 c 1'
_atom_sites_solution_hydrogens geom
_atom_sites_solution_primary dual
_audit_creation_date 2022-10-29
_audit_creation_method
;
Olex2 1.3-ac4
(compiled 2019.04.23 svn.r3594 for Rigaku Oxford Diffraction, GUI svn.r5739)
;
_audit_update_record
;
2022-10-29 deposited with the CCDC.	2023-07-19 downloaded from the CCDC.
;
_cell_angle_alpha 90
_cell_angle_beta 92.306(2)
_cell_angle_gamma 90
_cell_formula_units_Z 4
_cell_length_a 44.2057(9)
_cell_length_b 7.38100(10)
_cell_length_c 5.60640(10)
_cell_measurement_reflns_used 7150
_cell_measurement_temperature 298.5(7)
_cell_measurement_theta_max 67.8820
_cell_measurement_theta_min 6.0060
_cell_volume 1827.79(6)
_computing_cell_refinement 'CrysAlisPro 1.171.40.53 (Rigaku OD, 2019)'
_computing_data_collection 'CrysAlisPro 1.171.40.53 (Rigaku OD, 2019)'
_computing_data_reduction 'CrysAlisPro 1.171.40.53 (Rigaku OD, 2019)'
_computing_molecular_graphics 'Olex2 (Dolomanov et al., 2009)'
_computing_publication_material 'Olex2 (Dolomanov et al., 2009)'
_computing_structure_refinement 'ShelXL (Sheldrick, 2015)'
_computing_structure_solution 'ShelXT (Sheldrick, 2015)'
_diffrn_ambient_environment air
_diffrn_ambient_temperature 298.5(7)
_diffrn_detector 'CCD plate'
_diffrn_detector_area_resol_mean 10.0000
_diffrn_detector_type HyPix3000
_diffrn_measured_fraction_theta_full 0.981
_diffrn_measured_fraction_theta_max 0.979
_diffrn_measurement_details
;
List of Runs (angles in degrees, time in seconds):

  # Type    Start    End  Width  t~exp~   \w     \q     \k     \f   Frames
#--------------------------------------------------------------------------
  1  \w    -31.00  11.00   0.50    1.71    --  -41.21  25.00 -30.00   84
  2  \w    -27.00  29.00   0.50    1.71    --  -41.21  25.00 -90.00  112
  3  \w    -14.00  32.00   0.50    1.71    --  -41.21  12.00-120.00   92
  4  \w     -6.00  28.00   0.50    1.71    --  -41.21  25.00-180.00   68
  5  \w    -14.00  21.00   0.50    1.71    --  -41.21  25.00-150.00   70
  6  \w    -35.00  15.00   0.50    1.71    --  -41.21  38.00-120.00  100
  7  \w    -44.00 -16.00   0.50    9.00    --  -82.50  42.00 -30.00   56
  8  \w    -57.00 -27.00   0.50    9.00    --  -82.50  50.00 -90.00   60
  9  \w    -85.00  -9.00   0.50    1.71    --  -41.21 121.00-107.00  152
 10  \w    -84.00 -15.00   0.50    9.00    --  -82.50 121.00-107.00  138
 11  \w    -51.00 -18.00   0.50    9.00    --  -82.50  50.00  60.00   66
 12  \w    -30.00  28.00   0.50    1.71    --  -41.21  25.00 150.00  116
 13  \w    -49.00 -18.00   0.50    1.71    --  -41.21 -64.00   0.00   62
 14  \w     49.00 111.00   0.50    1.71    --   41.21-155.00  11.00  124
 15  \w     96.00 127.00   0.50    9.00    --   96.67-145.00  30.00   62
 16  \w     67.00  98.00   0.50    9.00    --   96.67-117.00  60.00   62
 17  \w     63.00 109.00   0.50    9.00    --   96.67-117.00   0.00   92
 18  \w     94.00 127.00   0.50    9.00    --   96.67-145.00 -90.00   66
 19  \w     82.00 108.00   0.50    9.00    --   96.67-145.00-120.00   52
 20  \w     69.00 127.00   0.50    9.00    --   96.67-145.00-180.00  116
 21  \w     42.00  67.00   0.50    9.00    --   96.67 -59.00 -90.00   50
 22  \w     33.00  73.00   0.50    9.00    --   96.67 -77.00-120.00   80
 23  \w     33.00 106.00   0.50    9.00    --   96.67 -96.00-180.00  146
 24  \w     34.00 104.00   0.50    9.00    --   96.67 -77.00-150.00  140
 25  \w     34.00  66.00   0.50    9.00    --   96.67-117.00 -30.00   64
 26  \w     49.00 133.00   0.50    9.00    --   96.67-155.00  11.00  168
 27  \w     61.00 109.00   0.50    9.00    --   96.67-145.00 120.00   96
 28  \w     78.00 127.00   0.50    9.00    --   96.67-145.00 150.00   98
 29  \w     38.00  65.00   0.50    9.00    --   96.67 -59.00  60.00   54
 30  \w     31.00  64.00   0.50    9.00    --   96.67 -59.00   0.00   66
 31  \w     34.00  67.00   0.50    9.00    --   96.67 -59.00 -30.00   66
 32  \w     29.00  92.00   0.50    9.00    --   96.67 -77.00 -30.00  126
 33  \w     30.00  57.00   0.50    9.00    --   96.67 -50.00-120.00   54
 34  \w     30.00  72.00   0.50    9.00    --   96.67 -68.00-180.00   84
 35  \w     74.00 156.00   0.50    9.00    --   96.67  17.00 -60.00  164
 36  \w    140.00 166.00   0.50    9.00    --   96.67  25.00   0.00   52
 37  \w    109.00 169.00   0.50    9.00    --   96.67  96.00 -60.00  120
 38  \w    111.00 143.00   0.50    9.00    --   96.67 117.00-120.00   64
 39  \w    106.00 131.00   0.50    9.00    --   96.67 121.00-107.00   50
 40  \w    105.00 164.00   0.50    9.00    --   96.67 117.00 -90.00  118
 41  \w    104.00 165.00   0.50    9.00    --   96.67  68.00  30.00  122
 42  \w     83.00 110.00   0.50    9.00    --   96.67  25.00   0.00   54
 43  \w     78.00 146.00   0.50    9.00    --   96.67  50.00  60.00  136
 44  \w     73.00 164.00   0.50    9.00    --   96.67  77.00   0.00  182
 45  \w     81.00 125.00   0.50    9.00    --   96.67 145.00-150.00   88
 46  \w     70.00 165.00   0.50    9.00    --   96.67  77.00 -30.00  190
 47  \w     74.00 135.00   0.50    9.00    --   96.67 155.00  50.00  122
 48  \w     72.00 108.00   0.50    1.71    --   41.21  50.00  90.00   72
 49  \w     26.00  61.00   0.50    1.71    --   41.21  50.00  90.00   70
 50  \w      9.00  35.00   0.50    1.71    --   41.21  93.00 -24.65   52
 51  \w      8.00  34.00   0.50    1.71    --   41.21  94.00 -62.55   52
 52  \w     11.00  36.00   0.50    1.71    --   41.21  88.00 -90.77   50
 53  \w     15.00  42.00   0.50    1.71    --   41.21  83.00-109.11   54
 54  \w     12.00  37.00   0.50    1.71    --   41.21  85.00-136.13   50
 55  \w    -21.00  42.00   0.50    1.71    --   41.21 -38.00 -30.00  126
 56  \w     19.00  71.00   0.50    1.71    --   41.21-104.00  30.00  104
 57  \w     34.00  61.00   0.50    9.00    --   96.67-117.00 120.00   54
 58  \w     31.00 111.00   0.50    9.00    --   96.67-121.00 169.00  160
 59  \w     31.00  89.00   0.50    1.71    --   41.21-121.00 169.00  116
 60  \w   -110.00 -52.00   0.50    1.71    --  -41.21-155.00  11.00  116
 61  \w   -107.00 -27.00   0.50    1.71    --  -41.21 155.00  50.00  160
 62  \w   -107.00 -27.00   0.50    9.00    --  -82.50 155.00  50.00  160
 63  \w   -108.00 -34.00   0.50    1.71    --  -41.21 -50.00 120.00  148
 64  \w   -109.00 -54.00   0.50    1.71    --  -41.21 -64.00   0.00  110
 65  \w   -132.00 -60.00   0.50    9.00    --  -82.50 -76.00-108.51  144
 66  \w   -146.00 -52.00   0.50    9.00    --  -82.50-155.00  11.00  188
 67  \w   -149.00 -75.00   0.50    9.00    --  -82.50-121.00 169.00  148
 68  \w   -150.00 -89.00   0.50    9.00    --  -82.50 -96.00 -60.00  122
 69  \w   -143.00 -78.00   0.50    9.00    --  -82.50 -87.00-180.00  130
;
_diffrn_measurement_device 'four-circle diffractometer'
_diffrn_measurement_device_type 'XtaLAB Synergy, Dualflex, HyPix3000'
_diffrn_measurement_method '\w scans'
_diffrn_orient_matrix_type 'CrysAlisPro convention (1999,Acta A55,543-557)'
_diffrn_orient_matrix_UB_11 0.0294687000
_diffrn_orient_matrix_UB_12 -0.1075040000
_diffrn_orient_matrix_UB_13 -0.0306316000
_diffrn_orient_matrix_UB_21 0.0180984000
_diffrn_orient_matrix_UB_22 0.1783881000
_diffrn_orient_matrix_UB_23 0.0019872000
_diffrn_orient_matrix_UB_31 0.0045745000
_diffrn_orient_matrix_UB_32 -0.0133410000
_diffrn_orient_matrix_UB_33 0.2732619000
_diffrn_radiation_monochromator mirror
_diffrn_radiation_probe x-ray
_diffrn_radiation_type 'Cu K\a'
_diffrn_radiation_wavelength 1.54184
_diffrn_reflns_av_R_equivalents 0.0267
_diffrn_reflns_av_unetI/netI 0.0133
_diffrn_reflns_Laue_measured_fraction_full 0.981
_diffrn_reflns_Laue_measured_fraction_max 0.979
_diffrn_reflns_limit_h_max 49
_diffrn_reflns_limit_h_min -52
_diffrn_reflns_limit_k_max 8
_diffrn_reflns_limit_k_min -8
_diffrn_reflns_limit_l_max 6
_diffrn_reflns_limit_l_min -5
_diffrn_reflns_number 10076
_diffrn_reflns_point_group_measured_fraction_full 0.742
_diffrn_reflns_point_group_measured_fraction_max 0.738
_diffrn_reflns_theta_full 67.684
_diffrn_reflns_theta_max 68.053
_diffrn_reflns_theta_min 2.000
_diffrn_source 'micro-focus sealed X-ray tube'
_diffrn_source_type 'PhotonJet (Cu) X-ray Source'
_exptl_absorpt_coefficient_mu 1.532
_exptl_absorpt_correction_T_max 1.00000
_exptl_absorpt_correction_T_min 0.55645
_exptl_absorpt_correction_type multi-scan
_exptl_absorpt_process_details
;
CrysAlisPro 1.171.40.53 (Rigaku Oxford Diffraction, 2019)
Empirical absorption correction using spherical harmonics,
 implemented in SCALE3 ABSPACK scaling algorithm.
;
_exptl_crystal_colour 'clear whiteish white'
_exptl_crystal_colour_lustre clear
_exptl_crystal_colour_modifier whiteish
_exptl_crystal_colour_primary white
_exptl_crystal_density_diffrn 1.114
_exptl_crystal_description block
_exptl_crystal_F_000 672
_exptl_crystal_size_max 0.1
_exptl_crystal_size_mid 0.1
_exptl_crystal_size_min 0.05
_refine_diff_density_max 0.127
_refine_diff_density_min -0.131
_refine_diff_density_rms 0.029
_refine_ls_abs_structure_details
;
 Flack x determined using 779 quotients [(I+)-(I-)]/[(I+)+(I-)]
 (Parsons, Flack and Wagner, Acta Cryst. B69 (2013) 249-259).
;
_refine_ls_abs_structure_Flack 0.078(15)
_refine_ls_extinction_method none
_refine_ls_goodness_of_fit_ref 1.040
_refine_ls_hydrogen_treatment constr
_refine_ls_matrix_type full
_refine_ls_number_parameters 192
_refine_ls_number_reflns 2467
_refine_ls_number_restraints 2
_refine_ls_restrained_S_all 1.039
_refine_ls_R_factor_all 0.0350
_refine_ls_R_factor_gt 0.0347
_refine_ls_shift/su_max 0.000
_refine_ls_shift/su_mean 0.000
_refine_ls_structure_factor_coef Fsqd
_refine_ls_weighting_details 'w=1/[\s^2^(Fo^2^)+(0.0668P)^2^+0.2590P] where P=(Fo^2^+2Fc^2^)/3'
_refine_ls_weighting_scheme calc
_refine_ls_wR_factor_gt 0.0998
_refine_ls_wR_factor_ref 0.1001
_reflns_Friedel_coverage 0.505
_reflns_Friedel_fraction_full 0.502
_reflns_Friedel_fraction_max 0.496
_reflns_number_gt 2406
_reflns_number_total 2467
_reflns_threshold_expression 'I > 2\s(I)'
_cod_data_source_file d3sc02440g2.cif
_cod_data_source_block sek117_1
_cod_depositor_comments 'Adding full bibliography for 1569557--1569560.cif.'
_cod_database_code 1569557
_shelx_shelxl_version_number 2018/3
_chemical_oxdiff_formula 'C H S O'
_chemical_oxdiff_usercomment 298K
_shelx_space_group_comment
;
The symmetry employed for this shelxl refinement is uniquely defined
by the following loop, which should always be used as a source of
symmetry information in preference to the above space-group names.
They are only intended as comments.
;
_shelx_estimated_absorpt_t_max 0.927
_shelx_estimated_absorpt_t_min 0.862
_reflns_odcompleteness_completeness 99.94
_reflns_odcompleteness_iscentric 1
_reflns_odcompleteness_theta 66.97
_olex2_refinement_description
;
1. Fixed Uiso
 At 1.2 times of:
  All C(H) groups, All C(H,H) groups
 At 1.5 times of:
  All C(H,H,H) groups
2.a Secondary CH2 refined with riding coordinates:
 C10(H10a,H10b), C8(H8a,H8b), C6(H6a,H6b), C5(H5a,H5b), C11(H11a,H11b), C4(H4a,
 H4b), C7(H7a,H7b), C9(H9a,H9b), C3(H3a,H3b), C2(H2a,H2b)
2.b Aromatic/amide H refined with riding coordinates:
 C17(H17), C16(H16), C13(H13), C14(H14)
2.c Idealised Me refined as rotating group:
 C19(H19a,H19b,H19c), C1(H1a,H1b,H1c)
;
_olex2_submission_special_instructions 'No special instructions were received'
_oxdiff_exptl_absorpt_empirical_details
;
Empirical correction (ABSPACK) includes:
- Absorption correction using spherical harmonics
- Frame scaling
;
_oxdiff_exptl_absorpt_empirical_full_max 1.701
_oxdiff_exptl_absorpt_empirical_full_min 0.596

loop_
_space_group_symop_operation_xyz
'x, y, z'
'x, -y, z+1/2'
'x+1/2, y+1/2, z'
'x+1/2, -y+1/2, z+1/2'

loop_
_atom_site_label
_atom_site_type_symbol
_atom_site_fract_x
_atom_site_fract_y
_atom_site_fract_z
_atom_site_U_iso_or_equiv
_atom_site_adp_type
_atom_site_occupancy
_atom_site_site_symmetry_order
_atom_site_calc_flag
_atom_site_refinement_flags_posn
_atom_site_refinement_flags_adp
_atom_site_refinement_flags_occupancy
_atom_site_disorder_assembly
_atom_site_disorder_group
S1 S 0.56103(2) 0.20746(9) -0.04427(12) 0.0667(2) Uani 1 1 d . . . . .
C17 C 0.62073(7) 0.1728(4) -0.1146(5) 0.0606(6) Uani 1 1 d . . . . .
H17 H 0.614228 0.120204 -0.258346 0.073 Uiso 1 1 calc R . . . .
C15 C 0.66160(7) 0.2617(4) 0.1574(5) 0.0598(6) Uani 1 1 d . . . . .
C10 C 0.50840(7) 0.2155(4) 0.1858(6) 0.0630(7) Uani 1 1 d . . . . .
H10A H 0.507744 0.084098 0.184418 0.076 Uiso 1 1 calc R . . . .
H10B H 0.499943 0.258099 0.033595 0.076 Uiso 1 1 calc R . . . .
C12 C 0.59943(6) 0.2369(3) 0.0425(5) 0.0543(6) Uani 1 1 d . . . . .
C8 C 0.45703(7) 0.2131(3) 0.3782(6) 0.0642(7) Uani 1 1 d . . . . .
H8A H 0.457793 0.082239 0.392700 0.077 Uiso 1 1 calc R . . . .
H8B H 0.447485 0.241644 0.223942 0.077 Uiso 1 1 calc R . . . .
C16 C 0.65099(7) 0.1867(4) -0.0591(5) 0.0626(6) Uani 1 1 d . . . . .
H16 H 0.664818 0.145458 -0.167403 0.075 Uiso 1 1 calc R . . . .
C6 C 0.40578(7) 0.2120(4) 0.5671(6) 0.0663(7) Uani 1 1 d . . . . .
H6A H 0.406947 0.081473 0.585425 0.080 Uiso 1 1 calc R . . . .
H6B H 0.396143 0.236980 0.412078 0.080 Uiso 1 1 calc R . . . .
C5 C 0.38597(7) 0.2886(4) 0.7605(6) 0.0669(7) Uani 1 1 d . . . . .
H5A H 0.395571 0.263727 0.915668 0.080 Uiso 1 1 calc R . . . .
H5B H 0.384719 0.419097 0.742095 0.080 Uiso 1 1 calc R . . . .
C11 C 0.54094(7) 0.2768(4) 0.2146(6) 0.0633(7) Uani 1 1 d . . . . .
H11A H 0.550319 0.223400 0.357347 0.076 Uiso 1 1 calc R . . . .
H11B H 0.541756 0.407588 0.230893 0.076 Uiso 1 1 calc R . . . .
C4 C 0.35419(7) 0.2109(4) 0.7533(6) 0.0692(7) Uani 1 1 d . . . . .
H4A H 0.355482 0.080593 0.773694 0.083 Uiso 1 1 calc R . . . .
H4B H 0.344748 0.234151 0.597075 0.083 Uiso 1 1 calc R . . . .
O1 O 0.70157(7) 0.3185(5) 0.4335(5) 0.1147(10) Uani 1 1 d . . . . .
C13 C 0.60958(6) 0.3175(3) 0.2553(5) 0.0593(6) Uani 1 1 d . . . . .
H13 H 0.595746 0.364205 0.359790 0.071 Uiso 1 1 calc R . . . .
C7 C 0.43753(7) 0.2882(4) 0.5727(6) 0.0662(7) Uani 1 1 d . . . . .
H7A H 0.447265 0.261938 0.727004 0.079 Uiso 1 1 calc R . . . .
H7B H 0.436373 0.418850 0.556157 0.079 Uiso 1 1 calc R . . . .
C9 C 0.48910(7) 0.2860(3) 0.3860(6) 0.0650(7) Uani 1 1 d . . . . .
H9A H 0.498857 0.253912 0.538255 0.078 Uiso 1 1 calc R . . . .
H9B H 0.488315 0.417156 0.377020 0.078 Uiso 1 1 calc R . . . .
C14 C 0.64016(6) 0.3281(4) 0.3109(5) 0.0593(6) Uani 1 1 d . . . . .
H14 H 0.646686 0.380897 0.454518 0.071 Uiso 1 1 calc R . . . .
C3 C 0.33413(7) 0.2878(4) 0.9422(6) 0.0708(8) Uani 1 1 d . . . . .
H3A H 0.332755 0.418071 0.921613 0.085 Uiso 1 1 calc R . . . .
H3B H 0.343554 0.264752 1.098507 0.085 Uiso 1 1 calc R . . . .
C2 C 0.30237(7) 0.2089(5) 0.9339(7) 0.0826(10) Uani 1 1 d . . . . .
H2A H 0.293042 0.230835 0.777041 0.099 Uiso 1 1 calc R . . . .
H2B H 0.303757 0.078749 0.956009 0.099 Uiso 1 1 calc R . . . .
C19 C 0.71771(9) 0.2264(7) 0.0555(9) 0.1073(14) Uani 1 1 d . . . . .
H19A H 0.715283 0.102442 0.006744 0.161 Uiso 1 1 calc GR . . . .
H19B H 0.737509 0.243090 0.128861 0.161 Uiso 1 1 calc GR . . . .
H19C H 0.715370 0.303976 -0.081490 0.161 Uiso 1 1 calc GR . . . .
C18 C 0.69418(8) 0.2731(5) 0.2312(7) 0.0792(9) Uani 1 1 d . . . . .
C1 C 0.28217(9) 0.2864(6) 1.1204(9) 0.1033(13) Uani 1 1 d . . . . .
H1A H 0.262521 0.231219 1.104771 0.155 Uiso 1 1 calc GR . . . .
H1B H 0.280281 0.414867 1.097959 0.155 Uiso 1 1 calc GR . . . .
H1C H 0.290898 0.262136 1.276711 0.155 Uiso 1 1 calc GR . . . .

loop_
_atom_site_aniso_label
_atom_site_aniso_U_11
_atom_site_aniso_U_22
_atom_site_aniso_U_33
_atom_site_aniso_U_23
_atom_site_aniso_U_13
_atom_site_aniso_U_12
S1 0.0718(4) 0.0829(4) 0.0454(3) -0.0064(3) 0.0036(3) -0.0072(4)
C17 0.0814(17) 0.0637(13) 0.0373(13) -0.0028(11) 0.0094(12) 0.0018(12)
C15 0.0676(15) 0.0678(14) 0.0445(14) 0.0045(11) 0.0091(12) 0.0037(11)
C10 0.0633(15) 0.0703(16) 0.0553(18) -0.0013(12) 0.0026(13) -0.0018(11)
C12 0.0713(15) 0.0497(11) 0.0422(13) 0.0008(10) 0.0060(11) -0.0005(10)
C8 0.0621(15) 0.0726(16) 0.0579(17) -0.0043(13) 0.0010(13) 0.0006(11)
C16 0.0734(16) 0.0707(15) 0.0447(14) -0.0014(11) 0.0151(12) 0.0077(11)
C6 0.0657(16) 0.0739(17) 0.0591(17) -0.0040(13) 0.0012(13) 0.0004(11)
C5 0.0656(17) 0.0774(18) 0.0577(17) -0.0043(13) 0.0028(14) -0.0004(11)
C11 0.0656(16) 0.0693(15) 0.0553(17) -0.0049(12) 0.0052(13) -0.0042(11)
C4 0.0653(16) 0.0801(19) 0.0623(19) -0.0043(13) 0.0036(14) -0.0002(12)
O1 0.0813(16) 0.196(3) 0.0663(16) -0.0190(18) -0.0072(13) 0.0091(16)
C13 0.0735(16) 0.0644(13) 0.0407(13) -0.0054(10) 0.0107(12) 0.0015(10)
C7 0.0639(16) 0.0752(17) 0.0596(18) -0.0041(13) 0.0028(14) -0.0004(11)
C9 0.0639(15) 0.0721(17) 0.0592(17) -0.0029(13) 0.0039(13) -0.0021(11)
C14 0.0721(15) 0.0665(14) 0.0396(12) -0.0040(11) 0.0066(11) -0.0008(11)
C3 0.0666(17) 0.086(2) 0.0605(19) -0.0026(13) 0.0057(15) 0.0027(12)
C2 0.0699(19) 0.107(3) 0.071(2) -0.0053(17) 0.0075(17) -0.0008(14)
C19 0.068(2) 0.171(4) 0.083(3) -0.010(3) 0.008(2) 0.020(2)
C18 0.0704(19) 0.108(2) 0.060(2) 0.0039(16) 0.0064(16) 0.0095(15)
C1 0.076(2) 0.148(4) 0.087(3) -0.009(2) 0.021(2) 0.005(2)

loop_
_atom_type_symbol
_atom_type_description
_atom_type_scat_dispersion_real
_atom_type_scat_dispersion_imag
_atom_type_scat_source
C C 0.0181 0.0091 'International Tables Vol C Tables 4.2.6.8 and 6.1.1.4'
H H 0.0000 0.0000 'International Tables Vol C Tables 4.2.6.8 and 6.1.1.4'
O O 0.0492 0.0322 'International Tables Vol C Tables 4.2.6.8 and 6.1.1.4'
S S 0.3331 0.5567 'International Tables Vol C Tables 4.2.6.8 and 6.1.1.4'

loop_
_geom_angle_atom_site_label_1
_geom_angle_atom_site_label_2
_geom_angle_atom_site_label_3
_geom_angle
_geom_angle_site_symmetry_1
_geom_angle_site_symmetry_3
_geom_angle_publ_flag
C12 S1 C11 104.06(14) . . ?
C16 C17 C12 120.7(3) . . ?
C16 C15 C18 123.5(3) . . ?
C14 C15 C16 117.6(3) . . ?
C14 C15 C18 118.9(3) . . ?
C11 C10 C9 112.1(3) . . ?
C17 C12 S1 116.8(2) . . ?
C13 C12 S1 124.3(2) . . ?
C13 C12 C17 118.9(3) . . ?
C9 C8 C7 114.0(2) . . ?
C17 C16 C15 121.3(2) . . ?
C7 C6 C5 113.9(2) . . ?
C4 C5 C6 113.4(3) . . ?
C10 C11 S1 109.0(2) . . ?
C5 C4 C3 114.0(3) . . ?
C14 C13 C12 119.9(2) . . ?
C6 C7 C8 113.7(2) . . ?
C8 C9 C10 114.0(3) . . ?
C13 C14 C15 121.7(2) . . ?
C4 C3 C2 113.6(3) . . ?
C1 C2 C3 113.8(3) . . ?
C15 C18 C19 119.6(3) . . ?
O1 C18 C15 119.8(3) . . ?
O1 C18 C19 120.6(3) . . ?

loop_
_geom_bond_atom_site_label_1
_geom_bond_atom_site_label_2
_geom_bond_distance
_geom_bond_site_symmetry_2
_geom_bond_publ_flag
S1 C12 1.761(3) . ?
S1 C11 1.806(3) . ?
C17 C12 1.397(4) . ?
C17 C16 1.365(4) . ?
C15 C16 1.398(4) . ?
C15 C14 1.394(4) . ?
C15 C18 1.485(5) . ?
C10 C11 1.511(4) . ?
C10 C9 1.529(4) . ?
C12 C13 1.391(4) . ?
C8 C7 1.521(4) . ?
C8 C9 1.515(4) . ?
C6 C5 1.529(4) . ?
C6 C7 1.511(4) . ?
C5 C4 1.517(4) . ?
C4 C3 1.519(4) . ?
O1 C18 1.214(5) . ?
C13 C14 1.377(4) . ?
C3 C2 1.519(4) . ?
C2 C1 1.514(5) . ?
C19 C18 1.501(5) . ?
